data_1514589
loop_
_publ_author_name
'Johnson, Miles W.'
'Shevick, Sophia L.'
'Toste, F. Dean'
'Bergman, Robert G.'

_publ_section_title
;
 Preparation and reactivity of terminal gold(i) amides and phosphides
;
_journal_issue 3
_journal_name_full 'Chemical Science'
_journal_page_first 1023
_journal_paper_doi 10.1039/c2sc21519e
_journal_volume 4
_journal_year 2013
_chemical_formula_sum 'C45 H59 Au B F4 N2 P'
_chemical_formula_weight 942.69
_chemical_name_common npm041
_chemical_name_systematic
;
npm041
;
_space_group_IT_number 13
_symmetry_cell_setting monoclinic
_symmetry_space_group_name_Hall '-P 2yac'
_symmetry_space_group_name_H-M 'P 1 2/n 1'
_atom_sites_solution_hydrogens geom
_atom_sites_solution_primary direct
_atom_sites_solution_secondary difmap
_audit_creation_method SHELXL-97
_cell_angle_alpha 90.00
_cell_angle_beta 92.9920(10)
_cell_angle_gamma 90.00
_cell_formula_units_Z 4
_cell_length_a 11.8034(6)
_cell_length_b 8.9229(4)
_cell_length_c 50.327(3)
_cell_measurement_reflns_used 9719
_cell_measurement_temperature 100(2)
_cell_measurement_theta_max 25.35
_cell_measurement_theta_min 2.16
_cell_volume 5293.2(5)
_computing_cell_refinement 'Bruker SAINT'
_computing_data_collection 'Bruker APEX2'
_computing_data_reduction 'Bruker SAINT'
_computing_molecular_graphics ORTEP-32
_computing_publication_material WinGX
_computing_structure_refinement SHELXL-97
_computing_structure_solution SIR-97
_diffrn_ambient_temperature 100(2)
_diffrn_detector_area_resol_mean 8.366
_diffrn_measured_fraction_theta_full 0.998
_diffrn_measured_fraction_theta_max 0.996
_diffrn_measurement_device_type 'Bruker APEX-I CCD'
_diffrn_measurement_method 'phi and omega scans'
_diffrn_radiation_monochromator graphite
_diffrn_radiation_source 'fine-focus sealed tube'
_diffrn_radiation_type MoK\a
_diffrn_radiation_wavelength 0.71073
_diffrn_reflns_av_R_equivalents 0.0275
_diffrn_reflns_av_sigmaI/netI 0.0161
_diffrn_reflns_limit_h_max 14
_diffrn_reflns_limit_h_min -14
_diffrn_reflns_limit_k_max 10
_diffrn_reflns_limit_k_min -10
_diffrn_reflns_limit_l_max 60
_diffrn_reflns_limit_l_min -60
_diffrn_reflns_number 87063
_diffrn_reflns_theta_full 25.00
_diffrn_reflns_theta_max 25.36
_diffrn_reflns_theta_min 1.62
_exptl_absorpt_coefficient_mu 2.850
_exptl_absorpt_correction_T_max 0.4353
_exptl_absorpt_correction_T_min 0.3299
_exptl_absorpt_correction_type multi-scan
_exptl_absorpt_process_details SADABS
_exptl_crystal_colour colorless
_exptl_crystal_density_diffrn 1.183
_exptl_crystal_density_method 'not measured'
_exptl_crystal_description block
_exptl_crystal_F_000 1912
_exptl_crystal_size_max 0.50
_exptl_crystal_size_mid 0.50
_exptl_crystal_size_min 0.35
_platon_squeeze_details
;
;
_refine_diff_density_max 2.813
_refine_diff_density_min -3.059
_refine_diff_density_rms 0.146
_refine_ls_extinction_method none
_refine_ls_goodness_of_fit_ref 1.237
_refine_ls_hydrogen_treatment constr
_refine_ls_matrix_type full
_refine_ls_number_parameters 490
_refine_ls_number_reflns 9669
_refine_ls_number_restraints 9
_refine_ls_restrained_S_all 1.237
_refine_ls_R_factor_all 0.0556
_refine_ls_R_factor_gt 0.0536
_refine_ls_shift/su_max 0.001
_refine_ls_shift/su_mean 0.000
_refine_ls_structure_factor_coef Fsqd
_refine_ls_weighting_details 'calc w=1/[\s^2^(Fo^2^)+(0.0170P)^2^+59.6314P] where P=(Fo^2^+2Fc^2^)/3'
_refine_ls_weighting_scheme calc
_refine_ls_wR_factor_gt 0.1179
_refine_ls_wR_factor_ref 0.1190
_reflns_number_gt 9319
_reflns_number_total 9669
_reflns_threshold_expression >2sigma(I)
_cod_data_source_file c2sc21519e.txt
_cod_data_source_block npm041
_cod_depositor_comments
;
The following automatic conversions were performed:

'_symmetry_cell_setting' value 'Monoclinic' changed to 'monoclinic'
according to
/usr/data/users/saulius/automatic-downloads/retrospective/RSC/lib/dictionaries/cif_core.dic
dictionary named 'cif_core.dic' version 2.4.2 from 2011-04-26.

Automatic conversion script
Id: cif_fix_values 2281 2013-09-26 08:29:07Z andrius 
;
_cod_original_cell_volume 5293.3(4)
_cod_original_sg_symbol_H-M P2/n
_cod_database_code 1514589

loop_
_symmetry_equiv_pos_as_xyz
'x, y, z'
'-x+1/2, y, -z+1/2'
'-x, -y, -z'
'x-1/2, -y, z-1/2'

loop_
_atom_site_label
_atom_site_type_symbol
_atom_site_fract_x
_atom_site_fract_y
_atom_site_fract_z
_atom_site_U_iso_or_equiv
_atom_site_adp_type
_atom_site_occupancy
_atom_site_symmetry_multiplicity
_atom_site_calc_flag
_atom_site_refinement_flags
C1 C 0.3777(5) 0.3069(6) 0.35508(12) 0.0122(12) Uani 1 1 d U
C2 C 0.2497(6) 0.1487(8) 0.33775(15) 0.0272(16) Uani 1 1 d .
H2 H 0.1855 0.0846 0.3359 0.033 Uiso 1 1 calc R
C3 C 0.3214(6) 0.1823(9) 0.31865(15) 0.0292(16) Uani 1 1 d .
H3 H 0.3185 0.1459 0.3009 0.035 Uiso 1 1 calc R
C4 C 0.4954(6) 0.3471(8) 0.31721(13) 0.0252(15) Uani 1 1 d .
C5 C 0.4824(7) 0.4886(9) 0.30684(14) 0.0303(17) Uani 1 1 d .
C6 C 0.5777(8) 0.5495(10) 0.29488(16) 0.042(2) Uani 1 1 d .
H6 H 0.5725 0.6463 0.2871 0.050 Uiso 1 1 calc R
C7 C 0.6766(8) 0.4721(10) 0.29435(18) 0.047(2) Uani 1 1 d .
H7 H 0.7399 0.5164 0.2865 0.057 Uiso 1 1 calc R
C8 C 0.6867(8) 0.3295(10) 0.30514(19) 0.046(2) Uani 1 1 d .
H8 H 0.7566 0.2772 0.3046 0.056 Uiso 1 1 calc R
C9 C 0.5950(7) 0.2623(9) 0.31680(17) 0.0366(19) Uani 1 1 d .
C10 C 0.3726(7) 0.5793(10) 0.30754(16) 0.040(2) Uani 1 1 d .
H10 H 0.3197 0.5213 0.3185 0.048 Uiso 1 1 calc R
C11 C 0.3160(11) 0.5942(15) 0.2800(2) 0.077(4) Uani 1 1 d .
H11A H 0.2439 0.6476 0.2811 0.115 Uiso 1 1 calc R
H11B H 0.3018 0.4942 0.2725 0.115 Uiso 1 1 calc R
H11C H 0.3657 0.6503 0.2686 0.115 Uiso 1 1 calc R
C12 C 0.3881(9) 0.7348(12) 0.3206(2) 0.059(3) Uani 1 1 d .
H12A H 0.4265 0.7237 0.3382 0.088 Uiso 1 1 calc R
H12B H 0.3136 0.7813 0.3224 0.088 Uiso 1 1 calc R
H12C H 0.4339 0.7984 0.3095 0.088 Uiso 1 1 calc R
C13 C 0.6068(7) 0.1075(9) 0.32940(18) 0.040(2) Uani 1 1 d .
H13 H 0.5286 0.0715 0.3328 0.048 Uiso 1 1 calc R
C14 C 0.6588(10) -0.0054(12) 0.3110(3) 0.073(4) Uani 1 1 d .
H14A H 0.6158 -0.0057 0.2938 0.110 Uiso 1 1 calc R
H14B H 0.6565 -0.1055 0.3189 0.110 Uiso 1 1 calc R
H14C H 0.7378 0.0224 0.3083 0.110 Uiso 1 1 calc R
C15 C 0.6732(9) 0.1168(12) 0.3566(2) 0.064(3) Uani 1 1 d .
H15A H 0.7515 0.1475 0.3540 0.096 Uiso 1 1 calc R
H15B H 0.6731 0.0184 0.3653 0.096 Uiso 1 1 calc R
H15C H 0.6371 0.1905 0.3679 0.096 Uiso 1 1 calc R
C16 C 0.2387(5) 0.2208(7) 0.38624(14) 0.0214(14) Uani 1 1 d .
C17 C 0.1479(5) 0.3162(8) 0.39107(15) 0.0253(15) Uani 1 1 d .
C18 C 0.1093(6) 0.3142(9) 0.41664(16) 0.0295(17) Uani 1 1 d .
H18 H 0.0479 0.3776 0.4207 0.035 Uiso 1 1 calc R
C19 C 0.1561(6) 0.2252(9) 0.43612(16) 0.0343(18) Uani 1 1 d .
H19 H 0.1278 0.2270 0.4534 0.041 Uiso 1 1 calc R
C20 C 0.2459(6) 0.1311(9) 0.43052(15) 0.0318(17) Uani 1 1 d .
H20 H 0.2781 0.0686 0.4442 0.038 Uiso 1 1 calc R
C21 C 0.2887(6) 0.1265(8) 0.40585(14) 0.0247(15) Uani 1 1 d .
C22 C 0.0976(6) 0.4187(8) 0.36948(16) 0.0306(16) Uani 1 1 d .
H22 H 0.1312 0.3889 0.3524 0.037 Uiso 1 1 calc R
C23 C -0.0312(7) 0.4022(12) 0.3654(2) 0.053(3) Uani 1 1 d .
H23A H -0.0499 0.2982 0.3607 0.079 Uiso 1 1 calc R
H23B H -0.0592 0.4689 0.3511 0.079 Uiso 1 1 calc R
H23C H -0.0670 0.4288 0.3819 0.079 Uiso 1 1 calc R
C24 C 0.1321(8) 0.5831(11) 0.3751(3) 0.067(3) Uani 1 1 d .
H24A H 0.1021 0.6155 0.3919 0.100 Uiso 1 1 calc R
H24B H 0.1012 0.6470 0.3606 0.100 Uiso 1 1 calc R
H24C H 0.2151 0.5911 0.3762 0.100 Uiso 1 1 calc R
C25 C 0.3859(6) 0.0209(7) 0.39924(14) 0.0242(15) Uani 1 1 d .
H25 H 0.4159 0.0537 0.3820 0.029 Uiso 1 1 calc R
C26 C 0.3405(8) -0.1377(10) 0.3957(2) 0.049(2) Uani 1 1 d .
H26A H 0.4016 -0.2040 0.3905 0.074 Uiso 1 1 calc R
H26B H 0.2790 -0.1385 0.3819 0.074 Uiso 1 1 calc R
H26C H 0.3116 -0.1727 0.4126 0.074 Uiso 1 1 calc R
C27 C 0.4823(7) 0.0241(9) 0.42004(17) 0.0367(19) Uani 1 1 d .
H27A H 0.5057 0.1281 0.4234 0.055 Uiso 1 1 calc R
H27B H 0.5465 -0.0331 0.4137 0.055 Uiso 1 1 calc R
H27C H 0.4575 -0.0206 0.4365 0.055 Uiso 1 1 calc R
C28 C 0.5914(5) 0.4191(8) 0.44390(13) 0.0204(13) Uani 1 1 d .
C29 C 0.6917(5) 0.3325(8) 0.44581(15) 0.0246(15) Uani 1 1 d .
C30 C 0.7065(6) 0.2303(8) 0.46701(15) 0.0285(16) Uani 1 1 d .
H30 H 0.7742 0.1726 0.4687 0.034 Uiso 1 1 calc R
C31 C 0.6253(6) 0.2125(8) 0.48525(14) 0.0280(16) Uani 1 1 d .
C32 C 0.5252(6) 0.2930(8) 0.48230(14) 0.0264(15) Uani 1 1 d .
H32 H 0.4679 0.2775 0.4946 0.032 Uiso 1 1 calc R
C33 C 0.5062(6) 0.3958(7) 0.46186(13) 0.0199(14) Uani 1 1 d .
C34 C 0.7814(7) 0.3417(10) 0.42548(19) 0.044(2) Uani 1 1 d .
H34A H 0.8405 0.2670 0.4297 0.066 Uiso 1 1 calc R
H34B H 0.8151 0.4421 0.4259 0.066 Uiso 1 1 calc R
H34C H 0.7466 0.3220 0.4077 0.066 Uiso 1 1 calc R
C35 C 0.6445(7) 0.1052(9) 0.50824(16) 0.0354(18) Uani 1 1 d .
H35A H 0.6874 0.0182 0.5024 0.053 Uiso 1 1 calc R
H35B H 0.5712 0.0720 0.5144 0.053 Uiso 1 1 calc R
H35C H 0.6874 0.1558 0.5228 0.053 Uiso 1 1 calc R
C36 C 0.3941(5) 0.4780(9) 0.45953(15) 0.0273(16) Uani 1 1 d .
H36A H 0.3425 0.4358 0.4722 0.041 Uiso 1 1 calc R
H36B H 0.3606 0.4672 0.4414 0.041 Uiso 1 1 calc R
H36C H 0.4066 0.5845 0.4635 0.041 Uiso 1 1 calc R
C37 C 0.6898(5) 0.6691(7) 0.41189(14) 0.0217(14) Uani 1 1 d .
C38 C 0.7376(5) 0.6805(7) 0.38679(14) 0.0210(14) Uani 1 1 d .
C39 C 0.8309(6) 0.7756(8) 0.38414(15) 0.0262(16) Uani 1 1 d .
H39 H 0.8619 0.7857 0.3672 0.031 Uiso 1 1 calc R
C40 C 0.8783(6) 0.8539(9) 0.40508(18) 0.0370(19) Uani 1 1 d .
C41 C 0.8295(6) 0.8452(8) 0.42965(17) 0.0341(18) Uani 1 1 d .
H41 H 0.8603 0.9036 0.4441 0.041 Uiso 1 1 calc R
C42 C 0.7364(6) 0.7530(8) 0.43362(16) 0.0269(16) Uani 1 1 d .
C43 C 0.6936(6) 0.5967(8) 0.36240(14) 0.0267(16) Uani 1 1 d .
H43A H 0.7375 0.6251 0.3472 0.040 Uiso 1 1 calc R
H43B H 0.6135 0.6218 0.3586 0.040 Uiso 1 1 calc R
H43C H 0.7009 0.4887 0.3655 0.040 Uiso 1 1 calc R
C44 C 0.9783(8) 0.9560(11) 0.4013(2) 0.058(3) Uani 1 1 d .
H44A H 1.0241 0.9158 0.3873 0.088 Uiso 1 1 calc R
H44B H 1.0247 0.9624 0.4180 0.088 Uiso 1 1 calc R
H44C H 0.9509 1.0562 0.3962 0.088 Uiso 1 1 calc R
C45 C 0.6891(7) 0.7501(9) 0.46088(16) 0.0380(19) Uani 1 1 d .
H45A H 0.7315 0.8205 0.4726 0.057 Uiso 1 1 calc R
H45B H 0.6961 0.6487 0.4683 0.057 Uiso 1 1 calc R
H45C H 0.6089 0.7791 0.4595 0.057 Uiso 1 1 calc R
B1 B 0.2715(16) 0.0293(18) 0.2518(5) 0.035(5) Uiso 0.50 1 d P
B2 B 0.0126(12) 0.962(2) 0.4941(2) 0.069(7) Uiso 0.50 1 d PD
N1 N 0.4003(5) 0.2809(6) 0.33021(11) 0.0225(12) Uani 1 1 d .
N2 N 0.2865(4) 0.2244(6) 0.36040(11) 0.0212(12) Uani 1 1 d .
F1 F 0.2178(8) -0.0302(10) 0.27190(18) 0.075(2) Uiso 0.75 1 d P
F2 F 0.2500 0.1813(10) 0.2500 0.059(2) Uiso 1 2 d S
F3 F 0.3780(9) 0.0074(12) 0.2619(2) 0.094(3) Uiso 0.75 1 d P
F4 F 0.0412(9) 0.9264(13) 0.5196(2) 0.082(3) Uiso 0.67 1 d PD
F5 F -0.0957(12) 0.9252(19) 0.4992(3) 0.134(5) Uiso 0.67 1 d PD
F6 F 0.0708(11) 0.8780(15) 0.4770(3) 0.106(4) Uiso 0.67 1 d PD
P1 P 0.56655(13) 0.55219(19) 0.41708(3) 0.0192(3) Uani 1 1 d .
H1 H 0.5097 0.6234 0.4240 0.023 Uiso 1 1 calc R
Au1 Au 0.46983(2) 0.43243(3) 0.382977(5) 0.01908(8) Uani 1 1 d .

loop_
_atom_site_aniso_label
_atom_site_aniso_U_11
_atom_site_aniso_U_22
_atom_site_aniso_U_33
_atom_site_aniso_U_23
_atom_site_aniso_U_13
_atom_site_aniso_U_12
C1 0.010(2) 0.006(2) 0.021(3) 0.004(2) 0.000(2) 0.004(2)
C2 0.019(3) 0.025(4) 0.036(4) -0.005(3) -0.008(3) -0.001(3)
C3 0.030(4) 0.029(4) 0.029(4) -0.008(3) -0.005(3) -0.001(3)
C4 0.030(4) 0.027(4) 0.019(3) -0.001(3) 0.007(3) -0.004(3)
C5 0.043(4) 0.031(4) 0.018(3) -0.001(3) 0.006(3) -0.001(3)
C6 0.061(6) 0.030(4) 0.036(4) 0.006(4) 0.019(4) -0.008(4)
C7 0.053(6) 0.040(5) 0.052(5) -0.009(4) 0.031(4) -0.013(4)
C8 0.042(5) 0.033(5) 0.067(6) -0.005(4) 0.027(4) 0.003(4)
C9 0.036(4) 0.033(4) 0.042(5) -0.002(4) 0.015(4) 0.004(4)
C10 0.047(5) 0.038(5) 0.035(4) 0.015(4) -0.003(4) 0.008(4)
C11 0.091(9) 0.079(9) 0.056(7) -0.006(6) -0.032(6) 0.034(7)
C12 0.054(6) 0.053(6) 0.067(7) -0.014(5) -0.011(5) 0.026(5)
C13 0.034(4) 0.024(4) 0.062(6) -0.003(4) 0.012(4) 0.002(3)
C14 0.061(7) 0.037(5) 0.125(11) -0.007(6) 0.029(7) 0.009(5)
C15 0.057(6) 0.041(6) 0.092(8) 0.016(6) -0.006(6) 0.010(5)
C16 0.015(3) 0.017(3) 0.033(4) -0.001(3) 0.005(3) -0.009(3)
C17 0.009(3) 0.020(3) 0.046(4) -0.004(3) 0.000(3) -0.005(3)
C18 0.016(3) 0.026(4) 0.047(5) -0.005(3) 0.006(3) -0.007(3)
C19 0.032(4) 0.039(5) 0.033(4) -0.010(4) 0.009(3) -0.018(4)
C20 0.031(4) 0.032(4) 0.032(4) 0.003(3) -0.006(3) -0.005(3)
C21 0.022(3) 0.021(3) 0.030(4) 0.002(3) 0.000(3) -0.007(3)
C22 0.022(3) 0.022(4) 0.048(5) 0.010(4) -0.001(3) 0.001(3)
C23 0.023(4) 0.068(7) 0.067(6) 0.015(5) -0.002(4) -0.003(4)
C24 0.045(5) 0.032(5) 0.120(10) 0.005(6) -0.020(6) 0.002(4)
C25 0.030(4) 0.014(3) 0.028(4) 0.003(3) -0.005(3) 0.003(3)
C26 0.041(5) 0.028(4) 0.075(7) -0.006(4) -0.027(5) 0.004(4)
C27 0.030(4) 0.026(4) 0.053(5) -0.003(4) -0.005(4) 0.002(3)
C28 0.017(3) 0.022(3) 0.022(3) 0.001(3) -0.004(2) 0.000(3)
C29 0.013(3) 0.021(3) 0.040(4) 0.004(3) 0.000(3) 0.000(3)
C30 0.019(3) 0.026(4) 0.040(4) 0.005(3) -0.008(3) 0.006(3)
C31 0.030(4) 0.023(4) 0.030(4) -0.001(3) -0.007(3) -0.007(3)
C32 0.023(4) 0.028(4) 0.027(4) 0.001(3) 0.000(3) -0.003(3)
C33 0.024(3) 0.013(3) 0.022(3) -0.007(3) -0.005(3) -0.002(3)
C34 0.025(4) 0.037(5) 0.073(6) 0.023(4) 0.018(4) 0.020(4)
C35 0.042(5) 0.027(4) 0.037(4) 0.007(3) -0.006(3) -0.003(3)
C36 0.014(3) 0.034(4) 0.034(4) 0.002(3) 0.006(3) 0.006(3)
C37 0.014(3) 0.013(3) 0.038(4) 0.001(3) -0.002(3) 0.002(3)
C38 0.013(3) 0.013(3) 0.037(4) 0.005(3) -0.004(3) 0.005(2)
C39 0.019(3) 0.020(3) 0.040(4) 0.003(3) 0.004(3) -0.003(3)
C40 0.024(4) 0.022(4) 0.066(6) -0.005(4) 0.005(4) -0.005(3)
C41 0.025(4) 0.023(4) 0.054(5) -0.013(4) -0.006(3) -0.008(3)
C42 0.018(3) 0.015(3) 0.048(5) -0.003(3) -0.005(3) 0.004(3)
C43 0.022(3) 0.028(4) 0.030(4) 0.005(3) 0.003(3) -0.006(3)
C44 0.035(5) 0.040(5) 0.101(8) -0.012(5) 0.012(5) -0.025(4)
C45 0.037(4) 0.034(4) 0.042(5) -0.014(4) -0.007(4) -0.007(4)
N1 0.022(3) 0.019(3) 0.027(3) 0.002(2) 0.002(2) -0.002(2)
N2 0.016(3) 0.018(3) 0.029(3) -0.001(2) -0.002(2) 0.001(2)
P1 0.0150(8) 0.0165(8) 0.0260(9) 0.0018(7) -0.0002(6) 0.0025(7)
Au1 0.01404(12) 0.01981(13) 0.02324(13) 0.00242(11) -0.00040(9) -0.00097(11)

loop_
_atom_type_symbol
_atom_type_description
_atom_type_scat_dispersion_real
_atom_type_scat_dispersion_imag
_atom_type_scat_source
C C 0.0033 0.0016 'International Tables Vol C Tables 4.2.6.8 and 6.1.1.4'
H H 0.0000 0.0000 'International Tables Vol C Tables 4.2.6.8 and 6.1.1.4'
B B 0.0013 0.0007 'International Tables Vol C Tables 4.2.6.8 and 6.1.1.4'
N N 0.0061 0.0033 'International Tables Vol C Tables 4.2.6.8 and 6.1.1.4'
F F 0.0171 0.0103 'International Tables Vol C Tables 4.2.6.8 and 6.1.1.4'
P P 0.1023 0.0942 'International Tables Vol C Tables 4.2.6.8 and 6.1.1.4'
Au Au -2.0133 8.8022 'International Tables Vol C Tables 4.2.6.8 and 6.1.1.4'

loop_
_geom_angle_atom_site_label_1
_geom_angle_atom_site_label_2
_geom_angle_atom_site_label_3
_geom_angle
_geom_angle_site_symmetry_1
_geom_angle_site_symmetry_3
N1 C1 N2 107.3(5) . .
N1 C1 Au1 128.2(4) . .
N2 C1 Au1 124.2(4) . .
C3 C2 N2 107.4(6) . .
C3 C2 H2 126.3 . .
N2 C2 H2 126.3 . .
C2 C3 N1 106.0(6) . .
C2 C3 H3 127.0 . .
N1 C3 H3 127.0 . .
C5 C4 C9 124.7(7) . .
C5 C4 N1 118.1(7) . .
C9 C4 N1 117.1(7) . .
C4 C5 C6 116.1(7) . .
C4 C5 C10 123.8(7) . .
C6 C5 C10 120.1(7) . .
C7 C6 C5 121.2(8) . .
C7 C6 H6 119.4 . .
C5 C6 H6 119.4 . .
C6 C7 C8 121.0(8) . .
C6 C7 H7 119.5 . .
C8 C7 H7 119.5 . .
C7 C8 C9 120.5(8) . .
C7 C8 H8 119.7 . .
C9 C8 H8 119.7 . .
C8 C9 C4 116.4(8) . .
C8 C9 C13 120.7(7) . .
C4 C9 C13 122.9(7) . .
C11 C10 C5 111.1(8) . .
C11 C10 C12 110.4(8) . .
C5 C10 C12 113.8(7) . .
C11 C10 H10 107.1 . .
C5 C10 H10 107.1 . .
C12 C10 H10 107.1 . .
C10 C11 H11A 109.5 . .
C10 C11 H11B 109.5 . .
H11A C11 H11B 109.5 . .
C10 C11 H11C 109.5 . .
H11A C11 H11C 109.5 . .
H11B C11 H11C 109.5 . .
C10 C12 H12A 109.5 . .
C10 C12 H12B 109.5 . .
H12A C12 H12B 109.5 . .
C10 C12 H12C 109.5 . .
H12A C12 H12C 109.5 . .
H12B C12 H12C 109.5 . .
C14 C13 C9 112.2(8) . .
C14 C13 C15 112.0(9) . .
C9 C13 C15 110.6(7) . .
C14 C13 H13 107.3 . .
C9 C13 H13 107.3 . .
C15 C13 H13 107.3 . .
C13 C14 H14A 109.5 . .
C13 C14 H14B 109.5 . .
H14A C14 H14B 109.5 . .
C13 C14 H14C 109.5 . .
H14A C14 H14C 109.5 . .
H14B C14 H14C 109.5 . .
C13 C15 H15A 109.5 . .
C13 C15 H15B 109.5 . .
H15A C15 H15B 109.5 . .
C13 C15 H15C 109.5 . .
H15A C15 H15C 109.5 . .
H15B C15 H15C 109.5 . .
C17 C16 C21 122.7(7) . .
C17 C16 N2 118.8(6) . .
C21 C16 N2 118.4(6) . .
C18 C17 C16 116.4(7) . .
C18 C17 C22 122.4(6) . .
C16 C17 C22 121.1(7) . .
C19 C18 C17 122.4(7) . .
C19 C18 H18 118.8 . .
C17 C18 H18 118.8 . .
C18 C19 C20 119.5(7) . .
C18 C19 H19 120.3 . .
C20 C19 H19 120.3 . .
C21 C20 C19 121.6(7) . .
C21 C20 H20 119.2 . .
C19 C20 H20 119.2 . .
C20 C21 C16 117.3(7) . .
C20 C21 C25 122.1(7) . .
C16 C21 C25 120.5(6) . .
C17 C22 C23 112.7(6) . .
C17 C22 C24 110.7(7) . .
C23 C22 C24 111.5(7) . .
C17 C22 H22 107.2 . .
C23 C22 H22 107.2 . .
C24 C22 H22 107.2 . .
C22 C23 H23A 109.5 . .
C22 C23 H23B 109.5 . .
H23A C23 H23B 109.5 . .
C22 C23 H23C 109.5 . .
H23A C23 H23C 109.5 . .
H23B C23 H23C 109.5 . .
C22 C24 H24A 109.5 . .
C22 C24 H24B 109.5 . .
H24A C24 H24B 109.5 . .
C22 C24 H24C 109.5 . .
H24A C24 H24C 109.5 . .
H24B C24 H24C 109.5 . .
C27 C25 C26 110.3(6) . .
C27 C25 C21 112.6(6) . .
C26 C25 C21 109.5(6) . .
C27 C25 H25 108.1 . .
C26 C25 H25 108.1 . .
C21 C25 H25 108.1 . .
C25 C26 H26A 109.5 . .
C25 C26 H26B 109.5 . .
H26A C26 H26B 109.5 . .
C25 C26 H26C 109.5 . .
H26A C26 H26C 109.5 . .
H26B C26 H26C 109.5 . .
C25 C27 H27A 109.5 . .
C25 C27 H27B 109.5 . .
H27A C27 H27B 109.5 . .
C25 C27 H27C 109.5 . .
H27A C27 H27C 109.5 . .
H27B C27 H27C 109.5 . .
C33 C28 C29 120.1(6) . .
C33 C28 P1 118.9(5) . .
C29 C28 P1 120.8(5) . .
C30 C29 C28 118.4(6) . .
C30 C29 C34 119.0(6) . .
C28 C29 C34 122.5(6) . .
C31 C30 C29 121.3(6) . .
C31 C30 H30 119.4 . .
C29 C30 H30 119.4 . .
C30 C31 C32 119.4(7) . .
C30 C31 C35 120.3(7) . .
C32 C31 C35 120.3(7) . .
C31 C32 C33 121.8(7) . .
C31 C32 H32 119.1 . .
C33 C32 H32 119.1 . .
C32 C33 C28 118.8(6) . .
C32 C33 C36 119.0(6) . .
C28 C33 C36 122.2(6) . .
C29 C34 H34A 109.5 . .
C29 C34 H34B 109.5 . .
H34A C34 H34B 109.5 . .
C29 C34 H34C 109.5 . .
H34A C34 H34C 109.5 . .
H34B C34 H34C 109.5 . .
C31 C35 H35A 109.5 . .
C31 C35 H35B 109.5 . .
H35A C35 H35B 109.5 . .
C31 C35 H35C 109.5 . .
H35A C35 H35C 109.5 . .
H35B C35 H35C 109.5 . .
C33 C36 H36A 109.5 . .
C33 C36 H36B 109.5 . .
H36A C36 H36B 109.5 . .
C33 C36 H36C 109.5 . .
H36A C36 H36C 109.5 . .
H36B C36 H36C 109.5 . .
C42 C37 C38 119.7(6) . .
C42 C37 P1 118.3(5) . .
C38 C37 P1 121.9(5) . .
C39 C38 C37 118.7(6) . .
C39 C38 C43 117.5(6) . .
C37 C38 C43 123.7(6) . .
C40 C39 C38 122.0(7) . .
C40 C39 H39 119.0 . .
C38 C39 H39 119.0 . .
C39 C40 C41 119.1(7) . .
C39 C40 C44 120.4(8) . .
C41 C40 C44 120.4(8) . .
C40 C41 C42 121.6(7) . .
C40 C41 H41 119.2 . .
C42 C41 H41 119.2 . .
C41 C42 C37 118.6(7) . .
C41 C42 C45 118.2(7) . .
C37 C42 C45 123.2(6) . .
C38 C43 H43A 109.5 . .
C38 C43 H43B 109.5 . .
H43A C43 H43B 109.5 . .
C38 C43 H43C 109.5 . .
H43A C43 H43C 109.5 . .
H43B C43 H43C 109.5 . .
C40 C44 H44A 109.5 . .
C40 C44 H44B 109.5 . .
H44A C44 H44B 109.5 . .
C40 C44 H44C 109.5 . .
H44A C44 H44C 109.5 . .
H44B C44 H44C 109.5 . .
C42 C45 H45A 109.5 . .
C42 C45 H45B 109.5 . .
H45A C45 H45B 109.5 . .
C42 C45 H45C 109.5 . .
H45A C45 H45C 109.5 . .
H45B C45 H45C 109.5 . .
B1 B1 F1 80(5) 2 2
B1 B1 F1 77(5) 2 .
F1 B1 F1 126.8(15) 2 .
B1 B1 F3 171(2) 2 .
F1 B1 F3 98.7(15) 2 .
F1 B1 F3 97.3(15) . .
B1 B1 F2 78.9(7) 2 .
F1 B1 F2 111.2(16) 2 .
F1 B1 F2 110.4(15) . .
F3 B1 F2 109.4(13) . .
B1 B1 F3 6.2(16) 2 2
F1 B1 F3 75.9(10) 2 2
F1 B1 F3 76.2(10) . 2
F3 B1 F3 165.6(14) . 2
F2 B1 F3 85.0(9) . 2
B2 B2 F4 69.2(15) 3_576 3_576
B2 B2 F4 69.2(13) 3_576 .
F4 B2 F4 138.4(12) 3_576 .
B2 B2 F6 166(3) 3_576 .
F4 B2 F6 108.9(12) 3_576 .
F4 B2 F6 111.3(12) . .
B2 B2 F5 74.1(18) 3_576 .
F4 B2 F5 81.6(11) 3_576 .
F4 B2 F5 87.3(10) . .
F6 B2 F5 120.0(16) . .
B2 B2 F5 65.8(17) 3_576 3_576
F4 B2 F5 84.3(12) 3_576 3_576
F4 B2 F5 78.9(10) . 3_576
F6 B2 F5 100.1(14) . 3_576
F5 B2 F5 139.9(12) . 3_576
C1 N1 C3 110.3(6) . .
C1 N1 C4 123.8(6) . .
C3 N1 C4 125.9(6) . .
C1 N2 C2 109.0(6) . .
C1 N2 C16 123.1(5) . .
C2 N2 C16 127.8(6) . .
B1 F1 B1 23.1(15) 2 .
B1 F2 B1 22.1(15) 2 .
B1 F3 B1 2.4(6) . 2
B2 F4 B2 41.6(12) 3_576 .
B2 F4 F5 49.4(6) 3_576 3_576
B2 F4 F5 52.6(11) . 3_576
B2 F5 B2 40.1(12) . 3_576
B2 F5 F4 49.0(9) . 3_576
B2 F5 F4 48.5(6) 3_576 3_576
C28 P1 C37 112.5(3) . .
C28 P1 Au1 108.0(2) . .
C37 P1 Au1 122.3(2) . .
C28 P1 H1 104.0 . .
C37 P1 H1 104.0 . .
Au1 P1 H1 104.0 . .
C1 Au1 P1 173.82(17) . .

loop_
_geom_bond_atom_site_label_1
_geom_bond_atom_site_label_2
_geom_bond_distance
_geom_bond_site_symmetry_2
C1 N1 1.314(8) .
C1 N2 1.343(8) .
C1 Au1 2.061(6) .
C2 C3 1.347(11) .
C2 N2 1.376(9) .
C2 H2 0.9500 .
C3 N1 1.387(9) .
C3 H3 0.9500 .
C4 C5 1.372(10) .
C4 C9 1.400(11) .
C4 N1 1.454(9) .
C5 C6 1.411(11) .
C5 C10 1.530(11) .
C6 C7 1.358(13) .
C6 H6 0.9500 .
C7 C8 1.386(13) .
C7 H7 0.9500 .
C8 C9 1.393(11) .
C8 H8 0.9500 .
C9 C13 1.523(11) .
C10 C11 1.512(12) .
C10 C12 1.542(13) .
C10 H10 1.0000 .
C11 H11A 0.9800 .
C11 H11B 0.9800 .
C11 H11C 0.9800 .
C12 H12A 0.9800 .
C12 H12B 0.9800 .
C12 H12C 0.9800 .
C13 C14 1.520(13) .
C13 C15 1.544(14) .
C13 H13 1.0000 .
C14 H14A 0.9800 .
C14 H14B 0.9800 .
C14 H14C 0.9800 .
C15 H15A 0.9800 .
C15 H15B 0.9800 .
C15 H15C 0.9800 .
C16 C17 1.399(9) .
C16 C21 1.404(10) .
C16 N2 1.445(9) .
C17 C18 1.388(10) .
C17 C22 1.518(10) .
C18 C19 1.357(11) .
C18 H18 0.9500 .
C19 C20 1.392(11) .
C19 H19 0.9500 .
C20 C21 1.365(10) .
C20 H20 0.9500 .
C21 C25 1.535(10) .
C22 C23 1.530(10) .
C22 C24 1.544(12) .
C22 H22 1.0000 .
C23 H23A 0.9800 .
C23 H23B 0.9800 .
C23 H23C 0.9800 .
C24 H24A 0.9800 .
C24 H24B 0.9800 .
C24 H24C 0.9800 .
C25 C27 1.505(10) .
C25 C26 1.520(10) .
C25 H25 1.0000 .
C26 H26A 0.9800 .
C26 H26B 0.9800 .
C26 H26C 0.9800 .
C27 H27A 0.9800 .
C27 H27B 0.9800 .
C27 H27C 0.9800 .
C28 C33 1.402(9) .
C28 C29 1.413(9) .
C28 P1 1.811(7) .
C29 C30 1.408(10) .
C29 C34 1.512(10) .
C30 C31 1.371(11) .
C30 H30 0.9500 .
C31 C32 1.384(10) .
C31 C35 1.510(10) .
C32 C33 1.387(10) .
C32 H32 0.9500 .
C33 C36 1.512(9) .
C34 H34A 0.9800 .
C34 H34B 0.9800 .
C34 H34C 0.9800 .
C35 H35A 0.9800 .
C35 H35B 0.9800 .
C35 H35C 0.9800 .
C36 H36A 0.9800 .
C36 H36B 0.9800 .
C36 H36C 0.9800 .
C37 C42 1.412(10) .
C37 C38 1.414(10) .
C37 P1 1.820(7) .
C38 C39 1.401(9) .
C38 C43 1.507(10) .
C39 C40 1.360(11) .
C39 H39 0.9500 .
C40 C41 1.393(12) .
C40 C44 1.511(10) .
C41 C42 1.396(10) .
C41 H41 0.9500 .
C42 C45 1.508(11) .
C43 H43A 0.9800 .
C43 H43B 0.9800 .
C43 H43C 0.9800 .
C44 H44A 0.9800 .
C44 H44B 0.9800 .
C44 H44C 0.9800 .
C45 H45A 0.9800 .
C45 H45B 0.9800 .
C45 H45C 0.9800 .
B1 B1 0.53(4) 2
B1 F1 1.32(2) 2
B1 F1 1.33(2) .
B1 F3 1.35(2) .
B1 F2 1.382(18) .
B1 F3 1.87(2) 2
B2 B2 0.96(3) 3_576
B2 F4 1.35(2) 3_576
B2 F4 1.350(5) .
B2 F6 1.355(5) .
B2 F5 1.358(5) .
B2 F5 1.43(3) 3_576
F1 B1 1.32(2) 2
F2 B1 1.382(18) 2
F3 B1 1.87(2) 2
F4 B2 1.35(2) 3_576
F4 F5 1.769(18) 3_576
F5 B2 1.43(3) 3_576
F5 F4 1.769(18) 3_576
P1 Au1 2.2771(17) .
P1 H1 1.0000 .

loop_
_platon_squeeze_void_nr
_platon_squeeze_void_average_x
_platon_squeeze_void_average_y
_platon_squeeze_void_average_z
_platon_squeeze_void_volume
_platon_squeeze_void_count_electrons
_platon_squeeze_void_content
1 0.750 -0.039 0.250 432 177 DCM
2 0.250 -0.001 0.750 433 176 DCM
3 1.000 0.500 0.500 152 73 DCM
4 0.500 0.500 1.000 152 73 DCM
